data_7060600
loop_
_publ_author_name
'Gee, William J.'
'Wells, Stephen A.'
'Teat, Simon J.'
'Raithby, Paul R.'
'Burrows, Andrew D.'

_publ_section_title
;
 Using geometric simulation software &#x2018;GASP&#x2019; to model
 conformational flexibility in a family of zinc metal--organic frameworks
;
_journal_issue 19
_journal_name_full 'New Journal of Chemistry'
_journal_page_first 8728
_journal_page_last 8737
_journal_paper_doi 10.1039/D1NJ01158H
_journal_volume 45
_journal_year 2021
_chemical_formula_moiety 'C42 H24 N3 O6 Zn, 2(C3 N O), 3.8(O0.20)'
_chemical_formula_sum 'C48 H24 N5 O11 Zn'
_chemical_formula_weight 912.09
_space_group_crystal_system monoclinic
_space_group_IT_number 14
_space_group_name_Hall '-P 2yn'
_space_group_name_H-M_alt 'P 1 21/n 1'
_atom_sites_solution_hydrogens geom
_audit_creation_method SHELXL-2014/7
_audit_update_record
;
2021-02-09 deposited with the CCDC.	2021-04-16 downloaded from the CCDC.
;
_cell_angle_alpha 90
_cell_angle_beta 96.427(4)
_cell_angle_gamma 90
_cell_formula_units_Z 4
_cell_length_a 17.733(5)
_cell_length_b 11.753(3)
_cell_length_c 22.790(6)
_cell_measurement_reflns_used 38697
_cell_measurement_temperature 150(2)
_cell_measurement_theta_max 23.308
_cell_measurement_theta_min 2.666
_cell_volume 4720(2)
_computing_cell_refinement 'Bruker SAINT'
_computing_data_collection 'Bruker APEX2'
_computing_data_reduction 'Bruker SAINT'
_computing_molecular_graphics 'POV-Ray, version 3.6, 2004'
_computing_structure_refinement 'SHELXL-97 (Sheldrick, 1997)'
_computing_structure_solution 'SHELXS-97 (Sheldrick, 2008)'
_diffrn_ambient_temperature 150(2)
_diffrn_measured_fraction_theta_full 0.995
_diffrn_measured_fraction_theta_max 0.995
_diffrn_measurement_device_type 'bruker APEX-II CCD'
_diffrn_measurement_method '\f and \w scans'
_diffrn_radiation_monochromator graphite
_diffrn_radiation_type synchrotron
_diffrn_radiation_wavelength 0.71073
_diffrn_reflns_av_R_equivalents 0.0559
_diffrn_reflns_av_unetI/netI 0.0371
_diffrn_reflns_Laue_measured_fraction_full 0.995
_diffrn_reflns_Laue_measured_fraction_max 0.995
_diffrn_reflns_limit_h_max 19
_diffrn_reflns_limit_h_min -19
_diffrn_reflns_limit_k_max 13
_diffrn_reflns_limit_k_min -13
_diffrn_reflns_limit_l_max 25
_diffrn_reflns_limit_l_min -25
_diffrn_reflns_number 38697
_diffrn_reflns_point_group_measured_fraction_full 0.995
_diffrn_reflns_point_group_measured_fraction_max 0.995
_diffrn_reflns_theta_full 23.308
_diffrn_reflns_theta_max 23.308
_diffrn_reflns_theta_min 2.666
_diffrn_source synchrotron
_exptl_absorpt_coefficient_mu 0.584
_exptl_absorpt_correction_T_max 0.7452
_exptl_absorpt_correction_T_min 0.6517
_exptl_absorpt_correction_type multi-scan
_exptl_absorpt_process_details
;
CrysAlisPro, Agilent Technologies,
Version 1.171.37.31 (release 14-01-2014 CrysAlis171 .NET)
(compiled Jan 14 2014,18:38:05)
Empirical absorption correction using spherical harmonics,
 implemented in SCALE3 ABSPACK scaling algorithm.
;
_exptl_crystal_colour colourless
_exptl_crystal_density_diffrn 1.284
_exptl_crystal_description plate
_exptl_crystal_F_000 1860
_exptl_crystal_size_max 0.4
_exptl_crystal_size_mid 0.2
_exptl_crystal_size_min 0.2
_refine_diff_density_max 1.699
_refine_diff_density_min -0.952
_refine_diff_density_rms 0.156
_refine_ls_extinction_method none
_refine_ls_goodness_of_fit_ref 1.089
_refine_ls_hydrogen_treatment constr
_refine_ls_matrix_type full
_refine_ls_number_parameters 539
_refine_ls_number_reflns 6786
_refine_ls_number_restraints 20
_refine_ls_restrained_S_all 1.093
_refine_ls_R_factor_all 0.1249
_refine_ls_R_factor_gt 0.1037
_refine_ls_shift/su_max 0.001
_refine_ls_shift/su_mean 0.000
_refine_ls_structure_factor_coef Fsqd
_refine_ls_weighting_details 'w=1/[\s^2^(Fo^2^)+(0.1900P)^2^+29.2336P] where P=(Fo^2^+2Fc^2^)/3'
_refine_ls_weighting_scheme calc
_refine_ls_wR_factor_gt 0.3004
_refine_ls_wR_factor_ref 0.3220
_reflns_Friedel_coverage 0.000
_reflns_number_gt 5246
_reflns_number_total 6786
_reflns_threshold_expression 'I > 2\s(I)'
_cod_data_source_file d1nj01158h2.cif
_cod_data_source_block C_flex3
_cod_depositor_comments 'Adding full bibliography for 7060598--7060600.cif.'
_cod_original_sg_symbol_H-M 'P 21/n'
_cod_database_code 7060600
_shelx_shelxl_version_number 2014/7
_shelx_space_group_comment
;
The symmetry employed for this shelxl refinement is uniquely defined
by the following loop, which should always be used as a source of
symmetry information in preference to the above space-group names.
They are only intended as comments.
;

loop_
_space_group_symop_operation_xyz
'x, y, z'
'-x+1/2, y+1/2, -z+1/2'
'-x, -y, -z'
'x-1/2, -y-1/2, z-1/2'

loop_
_atom_site_label
_atom_site_type_symbol
_atom_site_fract_x
_atom_site_fract_y
_atom_site_fract_z
_atom_site_U_iso_or_equiv
_atom_site_adp_type
_atom_site_occupancy
_atom_site_site_symmetry_order
_atom_site_calc_flag
_atom_site_refinement_flags_posn
_atom_site_refinement_flags_adp
_atom_site_refinement_flags_occupancy
_atom_site_disorder_assembly
_atom_site_disorder_group
Zn1 Zn 0.51179(4) 0.21665(7) 0.37009(4) 0.0286(4) Uani 1 1 d . . . . .
N3 N 0.6197(3) 0.3022(5) 0.3890(3) 0.0332(15) Uani 1 1 d . . . . .
N2 N 0.5332(3) 0.2140(5) 0.4616(3) 0.0280(14) Uani 1 1 d . . . . .
O2 O 0.0601(3) -0.1773(5) 0.1744(2) 0.0396(13) Uani 1 1 d . . . . .
O3 O 0.8815(3) 0.5187(5) 0.1227(3) 0.0442(14) Uani 1 1 d . . . . .
O4 O 0.9546(3) 0.6168(5) 0.1903(2) 0.0376(13) Uani 1 1 d . . . . .
N1 N 0.4160(3) 0.1242(5) 0.3998(3) 0.0286(14) Uani 1 1 d . . . . .
O1 O -0.0180(3) -0.1440(6) 0.2419(3) 0.0528(17) Uani 1 1 d . . . . .
C12 C 0.4175(4) 0.1108(6) 0.4594(3) 0.0278(16) Uani 1 1 d . . . . .
C17 C 0.5961(4) 0.2626(6) 0.4882(3) 0.0320(17) Uani 1 1 d . . . . .
C15 C 0.5625(4) 0.2105(6) 0.5840(3) 0.0303(17) Uani 1 1 d . . . . .
C18 C 0.6455(5) 0.3124(7) 0.4463(4) 0.0372(19) Uani 1 1 d . . . . .
C10 C 0.3001(4) 0.0102(7) 0.4461(3) 0.0350(18) Uani 1 1 d . . . . .
H10 H 0.2612 -0.0281 0.4619 0.042 Uiso 1 1 calc R U . . .
C23 C 0.7777(5) 0.4291(8) 0.3141(4) 0.044(2) Uani 1 1 d . . . . .
C16 C 0.6126(4) 0.2640(7) 0.5488(3) 0.0349(18) Uani 1 1 d . . . . .
H16 H 0.6563 0.2998 0.5663 0.042 Uiso 1 1 calc R U . . .
C30 C 0.5762(4) 0.2108(7) 0.6487(3) 0.0337(18) Uani 1 1 d . . . . .
C14 C 0.4977(4) 0.1583(6) 0.5552(3) 0.0301(17) Uani 1 1 d . . . . .
H14 H 0.4636 0.1215 0.5769 0.036 Uiso 1 1 calc R U . . .
C6 C 0.1585(5) -0.0157(8) 0.3594(4) 0.046(2) Uani 1 1 d . . . . .
H6 H 0.1493 0.0114 0.3963 0.055 Uiso 1 1 calc R U . . .
C8 C 0.2971(4) 0.0241(7) 0.3863(3) 0.0338(18) Uani 1 1 d . . . . .
C29 C 0.8992(4) 0.5496(7) 0.1734(4) 0.0357(19) Uani 1 1 d . . . . .
C9 C 0.3569(4) 0.0834(7) 0.3645(3) 0.0351(18) Uani 1 1 d . . . . .
H9 H 0.3553 0.0947 0.3240 0.042 Uiso 1 1 calc R U . . .
C13 C 0.4847(4) 0.1616(6) 0.4939(3) 0.0261(16) Uani 1 1 d . . . . .
C35 C 0.5408(4) 0.1323(7) 0.6815(3) 0.0379(19) Uani 1 1 d . . . . .
H35 H 0.5099 0.0773 0.6618 0.046 Uiso 1 1 calc R U . . .
C25 C 0.8653(5) 0.5595(8) 0.2771(4) 0.046(2) Uani 1 1 d . . . . .
H25 H 0.8979 0.6212 0.2835 0.056 Uiso 1 1 calc R U . . .
C3 C 0.1842(5) -0.0981(7) 0.2501(4) 0.040(2) Uani 1 1 d . . . . .
H3 H 0.1925 -0.1255 0.2131 0.048 Uiso 1 1 calc R U . . .
C33 C 0.5963(5) 0.2142(7) 0.7733(4) 0.040(2) Uani 1 1 d . . . . .
C2 C 0.1115(4) -0.0968(7) 0.2658(3) 0.0383(19) Uani 1 1 d . . . . .
C1 C 0.0451(5) -0.1426(7) 0.2250(4) 0.041(2) Uani 1 1 d . . . . .
C4 C 0.2448(5) -0.0600(7) 0.2879(4) 0.0397(19) Uani 1 1 d . . . . .
H4 H 0.2936 -0.0624 0.2766 0.048 Uiso 1 1 calc R U . . .
C22 C 0.6624(4) 0.3394(7) 0.3486(3) 0.0348(18) Uani 1 1 d . . . . .
H22 H 0.6434 0.3321 0.3090 0.042 Uiso 1 1 calc R U . . .
C36 C 0.6071(5) 0.2156(8) 0.8386(4) 0.048(2) Uani 1 1 d . . . . .
C11 C 0.3603(4) 0.0523(7) 0.4831(3) 0.0316(17) Uani 1 1 d . . . . .
H11 H 0.3625 0.0415 0.5237 0.038 Uiso 1 1 calc R U . . .
C26 C 0.8577(4) 0.5067(7) 0.2232(4) 0.0380(19) Uani 1 1 d . . . . .
C5 C 0.2326(4) -0.0168(7) 0.3443(3) 0.0371(19) Uani 1 1 d . . . . .
C20 C 0.7588(5) 0.4014(9) 0.4210(4) 0.057(3) Uani 1 1 d . . . . .
H20 H 0.8059 0.4348 0.4320 0.069 Uiso 1 1 calc R U . . .
C31 C 0.6244(5) 0.2911(8) 0.6796(4) 0.046(2) Uani 1 1 d . . . . .
H31 H 0.6496 0.3446 0.6589 0.056 Uiso 1 1 calc R U . . .
C21 C 0.7332(4) 0.3884(8) 0.3616(4) 0.041(2) Uani 1 1 d . . . . .
C28 C 0.7704(5) 0.3737(8) 0.2599(5) 0.054(2) Uani 1 1 d . . . . .
H28 H 0.7393 0.3101 0.2540 0.064 Uiso 1 1 calc R U . . .
C34 C 0.5497(5) 0.1327(8) 0.7423(4) 0.042(2) Uani 1 1 d . . . . .
H34 H 0.5247 0.0787 0.7629 0.050 Uiso 1 1 calc R U . . .
C27 C 0.8098(5) 0.4131(8) 0.2141(4) 0.052(2) Uani 1 1 d . . . . .
H27 H 0.8040 0.3768 0.1776 0.062 Uiso 1 1 calc R U . . .
C7 C 0.0989(5) -0.0538(8) 0.3208(4) 0.043(2) Uani 1 1 d . . . . .
H7 H 0.0498 -0.0508 0.3314 0.052 Uiso 1 1 calc R U . . .
C19 C 0.7149(5) 0.3651(9) 0.4644(4) 0.053(3) Uani 1 1 d . . . . .
H19 H 0.7313 0.3755 0.5043 0.064 Uiso 1 1 calc R U . . .
C32 C 0.6343(6) 0.2905(8) 0.7412(4) 0.049(2) Uani 1 1 d . . . . .
H32 H 0.6674 0.3427 0.7610 0.059 Uiso 1 1 calc R U . . .
C38 C 0.6886(7) 0.2303(10) 0.9305(5) 0.071(3) Uani 1 1 d . . . . .
H38 H 0.7373 0.2358 0.9502 0.085 Uiso 1 1 calc R U . . .
C24 C 0.8254(5) 0.5229(9) 0.3223(4) 0.050(2) Uani 1 1 d . . . . .
H24 H 0.8305 0.5611 0.3583 0.060 Uiso 1 1 calc R U . . .
C40 C 0.5574(8) 0.2099(18) 0.9325(5) 0.122(7) Uani 1 1 d . . . . .
H40 H 0.5152 0.2044 0.9531 0.146 Uiso 1 1 calc R U . . .
C41 C 0.5472(7) 0.2014(14) 0.8711(5) 0.092(5) Uani 1 1 d . . . . .
H41 H 0.4992 0.1860 0.8519 0.110 Uiso 1 1 calc R U . . .
C37 C 0.6782(6) 0.2268(9) 0.8703(4) 0.060(3) Uani 1 1 d . . . . .
H37 H 0.7205 0.2321 0.8497 0.071 Uiso 1 1 calc R U . . .
C39 C 0.6256(9) 0.2255(15) 0.9627(5) 0.099(5) Uani 1 1 d . . . . .
O9 O 0.5940(7) 0.3458(12) 1.1586(4) 0.127(4) Uani 1 1 d . . . . .
N4 N 0.4077(8) 0.3875(11) 0.6087(6) 0.106(4) Uiso 1 1 d . . . . .
O8 O 0.4460(8) 0.4470(12) 0.5228(6) 0.146(5) Uiso 1 1 d . . . . .
N5 N 0.8805(10) 0.3348(14) 0.6198(7) 0.129(5) Uiso 1 1 d D . . . .
O7 O 0.7588(10) 0.4254(14) 0.6043(7) 0.182(6) Uiso 1 1 d D . . . .
C44 C 0.834(2) 0.263(3) 0.5740(14) 0.265(17) Uiso 1 1 d D . . . .
C48 C 0.4629(11) 0.4520(18) 0.5850(9) 0.130(6) Uiso 1 1 d . . . . .
C46 C 0.4088(10) 0.3794(14) 0.6730(8) 0.108(5) Uiso 1 1 d . . . . .
C45 C 0.8288(15) 0.426(3) 0.6339(12) 0.243(15) Uiso 1 1 d D . . . .
O12 O 0.2911(15) 0.407(2) 0.9132(12) 0.040(6) Uiso 0.2 1 d . . P A 2
O11 O 0.3829(5) 0.3634(7) 0.9118(4) 0.054(2) Uiso 0.8 1 d . . P B 1
C43 C 0.9541(16) 0.361(3) 0.6503(14) 0.249(15) Uiso 1 1 d D . . . .
C47 C 0.3414(16) 0.317(2) 0.5749(12) 0.179(10) Uiso 1 1 d . . . . .
O10 O 0.6446(7) 0.5657(12) 0.5887(6) 0.143(4) Uiso 1 1 d D . . . .
O5 O 0.7008(8) 0.2710(16) 1.0522(5) 0.170(7) Uani 1 1 d . . . . .
O6A O 0.622(2) 0.131(3) 1.0506(10) 0.110(11) Uani 0.3334 1 d . U P C 2
C42 C 0.6387(11) 0.240(3) 1.0269(7) 0.157(10) Uani 1 1 d . U . . .
O6B O 0.5727(8) 0.2489(16) 1.0548(5) 0.102(5) Uani 0.6666 1 d . . P C 1

loop_
_atom_site_aniso_label
_atom_site_aniso_U_11
_atom_site_aniso_U_22
_atom_site_aniso_U_33
_atom_site_aniso_U_23
_atom_site_aniso_U_13
_atom_site_aniso_U_12
Zn1 0.0245(5) 0.0354(6) 0.0271(5) 0.0026(4) 0.0079(4) 0.0034(4)
N3 0.029(3) 0.036(4) 0.035(4) 0.006(3) 0.007(3) 0.004(3)
N2 0.024(3) 0.027(3) 0.035(3) -0.001(3) 0.009(3) 0.001(3)
O2 0.040(3) 0.051(3) 0.028(3) -0.008(3) 0.006(2) -0.009(3)
O3 0.044(3) 0.049(4) 0.041(4) -0.001(3) 0.015(3) -0.006(3)
O4 0.034(3) 0.041(3) 0.040(3) 0.003(3) 0.014(2) -0.003(3)
N1 0.024(3) 0.036(3) 0.027(3) -0.002(3) 0.007(3) 0.003(3)
O1 0.033(3) 0.080(5) 0.047(4) -0.025(3) 0.011(3) -0.012(3)
C12 0.026(4) 0.032(4) 0.026(4) -0.003(3) 0.005(3) 0.006(3)
C17 0.032(4) 0.029(4) 0.037(4) 0.001(3) 0.009(3) -0.003(3)
C15 0.027(4) 0.033(4) 0.032(4) -0.005(3) 0.009(3) -0.002(3)
C18 0.033(4) 0.046(5) 0.033(5) 0.004(4) 0.010(3) -0.001(4)
C10 0.027(4) 0.044(5) 0.035(4) 0.002(4) 0.007(3) -0.002(3)
C23 0.031(4) 0.057(5) 0.045(5) 0.015(4) 0.010(4) -0.003(4)
C16 0.032(4) 0.041(4) 0.032(4) -0.001(4) 0.006(3) -0.005(4)
C30 0.030(4) 0.037(4) 0.035(4) -0.004(3) 0.010(3) -0.004(3)
C14 0.030(4) 0.029(4) 0.033(4) 0.002(3) 0.013(3) 0.000(3)
C6 0.037(5) 0.072(6) 0.029(4) -0.013(4) 0.006(4) -0.002(4)
C8 0.027(4) 0.045(5) 0.030(4) -0.008(3) 0.007(3) 0.001(3)
C29 0.030(4) 0.034(4) 0.045(5) 0.006(4) 0.015(4) 0.006(4)
C9 0.029(4) 0.049(5) 0.028(4) -0.007(4) 0.004(3) 0.007(4)
C13 0.026(4) 0.025(4) 0.029(4) -0.003(3) 0.007(3) 0.004(3)
C35 0.034(4) 0.045(5) 0.035(5) -0.004(4) 0.003(3) -0.007(4)
C25 0.034(4) 0.066(6) 0.040(5) 0.010(4) 0.006(4) -0.018(4)
C3 0.038(5) 0.047(5) 0.036(4) -0.014(4) 0.009(4) -0.001(4)
C33 0.039(5) 0.048(5) 0.032(4) -0.003(4) 0.011(4) -0.005(4)
C2 0.035(4) 0.049(5) 0.031(4) -0.007(4) 0.007(3) -0.007(4)
C1 0.042(5) 0.047(5) 0.035(5) -0.009(4) 0.011(4) -0.009(4)
C4 0.032(4) 0.046(5) 0.041(5) -0.007(4) 0.007(4) -0.002(4)
C22 0.031(4) 0.042(5) 0.033(4) 0.010(4) 0.013(3) -0.002(4)
C36 0.050(5) 0.056(6) 0.038(5) 0.002(4) 0.006(4) -0.005(4)
C11 0.027(4) 0.041(4) 0.028(4) -0.002(3) 0.005(3) 0.001(3)
C26 0.029(4) 0.040(5) 0.046(5) 0.008(4) 0.011(4) 0.005(4)
C5 0.032(4) 0.044(5) 0.035(4) -0.007(4) 0.005(3) -0.004(4)
C20 0.034(5) 0.087(7) 0.050(6) 0.019(5) 0.004(4) -0.020(5)
C31 0.055(5) 0.050(5) 0.036(5) -0.012(4) 0.015(4) -0.021(4)
C21 0.029(4) 0.055(5) 0.041(5) 0.015(4) 0.011(4) -0.001(4)
C28 0.052(6) 0.045(5) 0.070(7) 0.000(5) 0.033(5) -0.009(4)
C34 0.036(4) 0.052(5) 0.039(5) 0.009(4) 0.009(4) -0.005(4)
C27 0.052(5) 0.052(6) 0.056(6) -0.003(4) 0.030(5) -0.010(4)
C7 0.030(4) 0.061(6) 0.039(5) -0.012(4) 0.005(4) -0.001(4)
C19 0.039(5) 0.081(7) 0.039(5) 0.014(5) 0.005(4) -0.022(5)
C32 0.060(6) 0.053(6) 0.035(5) -0.010(4) 0.009(4) -0.015(5)
C38 0.082(8) 0.071(7) 0.054(7) -0.005(5) -0.021(6) -0.002(6)
C24 0.044(5) 0.080(7) 0.027(4) 0.005(4) 0.005(4) -0.020(5)
C40 0.080(10) 0.24(2) 0.046(7) 0.017(10) 0.014(7) -0.050(11)
C41 0.059(7) 0.181(15) 0.035(6) 0.012(7) 0.006(5) -0.026(8)
C37 0.057(6) 0.071(7) 0.049(6) -0.015(5) 0.000(5) -0.009(5)
C39 0.102(11) 0.144(14) 0.047(7) 0.038(8) -0.007(7) -0.029(10)
O9 0.125(9) 0.174(11) 0.080(7) -0.012(7) 0.010(6) 0.028(8)
O5 0.118(10) 0.30(2) 0.078(7) 0.028(10) -0.034(7) -0.057(11)
O6A 0.15(3) 0.15(3) 0.033(12) 0.039(16) 0.020(15) 0.05(2)
C42 0.107(13) 0.31(3) 0.055(9) 0.038(13) 0.002(9) -0.069(16)
O6B 0.084(9) 0.178(15) 0.049(7) -0.003(8) 0.025(7) -0.033(10)

loop_
_atom_type_symbol
_atom_type_description
_atom_type_scat_dispersion_real
_atom_type_scat_dispersion_imag
_atom_type_scat_source
C C 0.0033 0.0016 'International Tables Vol C Tables 4.2.6.8 and 6.1.1.4'
H H 0.0000 0.0000 'International Tables Vol C Tables 4.2.6.8 and 6.1.1.4'
N N 0.0061 0.0033 'International Tables Vol C Tables 4.2.6.8 and 6.1.1.4'
O O 0.0106 0.0060 'International Tables Vol C Tables 4.2.6.8 and 6.1.1.4'
Zn Zn 0.2839 1.4301 'International Tables Vol C Tables 4.2.6.8 and 6.1.1.4'

loop_
_geom_angle_atom_site_label_1
_geom_angle_atom_site_label_2
_geom_angle_atom_site_label_3
_geom_angle
_geom_angle_site_symmetry_1
_geom_angle_site_symmetry_3
_geom_angle_publ_flag
O4 Zn1 O2 104.3(2) 2_645 2 ?
O4 Zn1 N2 131.5(2) 2_645 . ?
O2 Zn1 N2 123.9(2) 2 . ?
O4 Zn1 N3 95.0(2) 2_645 . ?
O2 Zn1 N3 108.3(2) 2 . ?
N2 Zn1 N3 75.5(2) . . ?
O4 Zn1 N1 103.2(2) 2_645 . ?
O2 Zn1 N1 89.6(2) 2 . ?
N2 Zn1 N1 75.1(2) . . ?
N3 Zn1 N1 150.5(2) . . ?
C22 N3 C18 119.2(7) . . ?
C22 N3 Zn1 125.1(5) . . ?
C18 N3 Zn1 115.6(5) . . ?
C17 N2 C13 120.1(6) . . ?
C17 N2 Zn1 119.9(5) . . ?
C13 N2 Zn1 120.1(5) . . ?
C1 O2 Zn1 118.3(5) . 2_545 ?
C29 O4 Zn1 116.2(5) . 2_655 ?
C9 N1 C12 119.0(6) . . ?
C9 N1 Zn1 125.2(5) . . ?
C12 N1 Zn1 115.8(5) . . ?
N1 C12 C11 120.7(7) . . ?
N1 C12 C13 114.0(6) . . ?
C11 C12 C13 125.3(7) . . ?
N2 C17 C16 122.1(7) . . ?
N2 C17 C18 113.5(7) . . ?
C16 C17 C18 124.4(7) . . ?
C14 C15 C16 117.8(7) . . ?
C14 C15 C30 120.5(7) . . ?
C16 C15 C30 121.7(7) . . ?
N3 C18 C19 121.3(7) . . ?
N3 C18 C17 115.5(7) . . ?
C19 C18 C17 123.1(7) . . ?
C8 C10 C11 120.6(7) . . ?
C8 C10 H10 119.7 . . ?
C11 C10 H10 119.7 . . ?
C28 C23 C24 119.0(8) . . ?
C28 C23 C21 119.5(8) . . ?
C24 C23 C21 121.5(8) . . ?
C17 C16 C15 119.1(7) . . ?
C17 C16 H16 120.4 . . ?
C15 C16 H16 120.4 . . ?
C35 C30 C31 117.7(7) . . ?
C35 C30 C15 120.5(7) . . ?
C31 C30 C15 121.8(7) . . ?
C13 C14 C15 119.6(7) . . ?
C13 C14 H14 120.2 . . ?
C15 C14 H14 120.2 . . ?
C7 C6 C5 121.1(8) . . ?
C7 C6 H6 119.5 . . ?
C5 C6 H6 119.5 . . ?
C10 C8 C9 117.6(7) . . ?
C10 C8 C5 123.0(7) . . ?
C9 C8 C5 119.4(7) . . ?
O3 C29 O4 125.0(7) . . ?
O3 C29 C26 121.3(8) . . ?
O4 C29 C26 113.7(7) . . ?
N1 C9 C8 122.5(7) . . ?
N1 C9 H9 118.7 . . ?
C8 C9 H9 118.7 . . ?
N2 C13 C14 121.3(6) . . ?
N2 C13 C12 115.0(6) . . ?
C14 C13 C12 123.7(6) . . ?
C34 C35 C30 122.3(8) . . ?
C34 C35 H35 118.9 . . ?
C30 C35 H35 118.9 . . ?
C26 C25 C24 121.4(8) . . ?
C26 C25 H25 119.3 . . ?
C24 C25 H25 119.3 . . ?
C2 C3 C4 121.6(8) . . ?
C2 C3 H3 119.2 . . ?
C4 C3 H3 119.2 . . ?
C32 C33 C34 118.2(8) . . ?
C32 C33 C36 120.6(8) . . ?
C34 C33 C36 121.1(8) . . ?
C3 C2 C7 119.2(7) . . ?
C3 C2 C1 121.5(7) . . ?
C7 C2 C1 119.3(7) . . ?
O1 C1 O2 124.8(8) . . ?
O1 C1 C2 119.1(7) . . ?
O2 C1 C2 116.1(7) . . ?
C3 C4 C5 119.7(7) . . ?
C3 C4 H4 120.2 . . ?
C5 C4 H4 120.2 . . ?
N3 C22 C21 124.1(8) . . ?
N3 C22 H22 117.9 . . ?
C21 C22 H22 117.9 . . ?
C41 C36 C37 116.3(9) . . ?
C41 C36 C33 121.4(9) . . ?
C37 C36 C33 122.3(9) . . ?
C10 C11 C12 119.5(7) . . ?
C10 C11 H11 120.3 . . ?
C12 C11 H11 120.3 . . ?
C25 C26 C27 119.2(8) . . ?
C25 C26 C29 121.2(8) . . ?
C27 C26 C29 119.6(8) . . ?
C6 C5 C4 118.0(7) . . ?
C6 C5 C8 121.0(7) . . ?
C4 C5 C8 120.9(7) . . ?
C21 C20 C19 120.7(8) . . ?
C21 C20 H20 119.6 . . ?
C19 C20 H20 119.6 . . ?
C32 C31 C30 120.1(8) . . ?
C32 C31 H31 119.9 . . ?
C30 C31 H31 119.9 . . ?
C22 C21 C20 116.5(7) . . ?
C22 C21 C23 121.3(8) . . ?
C20 C21 C23 122.1(8) . . ?
C23 C28 C27 120.3(9) . . ?
C23 C28 H28 119.9 . . ?
C27 C28 H28 119.9 . . ?
C35 C34 C33 120.2(8) . . ?
C35 C34 H34 119.9 . . ?
C33 C34 H34 119.9 . . ?
C26 C27 C28 119.9(9) . . ?
C26 C27 H27 120.0 . . ?
C28 C27 H27 120.0 . . ?
C6 C7 C2 120.5(8) . . ?
C6 C7 H7 119.8 . . ?
C2 C7 H7 119.8 . . ?
C20 C19 C18 118.0(8) . . ?
C20 C19 H19 121.0 . . ?
C18 C19 H19 121.0 . . ?
C33 C32 C31 121.4(8) . . ?
C33 C32 H32 119.3 . . ?
C31 C32 H32 119.3 . . ?
C37 C38 C39 119.9(11) . . ?
C37 C38 H38 120.0 . . ?
C39 C38 H38 120.0 . . ?
C25 C24 C23 120.1(9) . . ?
C25 C24 H24 120.0 . . ?
C23 C24 H24 120.0 . . ?
C39 C40 C41 122.4(13) . . ?
C39 C40 H40 118.8 . . ?
C41 C40 H40 118.8 . . ?
C36 C41 C40 120.8(11) . . ?
C36 C41 H41 119.6 . . ?
C40 C41 H41 119.6 . . ?
C38 C37 C36 122.7(11) . . ?
C38 C37 H37 118.7 . . ?
C36 C37 H37 118.7 . . ?
C40 C39 C38 117.5(12) . . ?
C40 C39 C42 124.3(15) . . ?
C38 C39 C42 118.1(13) . . ?
C48 N4 C46 119.4(15) . . ?
C48 N4 C47 128.1(17) . . ?
C46 N4 C47 112.5(15) . . ?
C43 N5 C45 107(2) . . ?
C43 N5 C44 148(3) . . ?
C45 N5 C44 105(2) . . ?
N4 C48 O8 106.6(16) . . ?
O7 C45 N5 117(3) . . ?
O5 C42 O6B 120.7(18) . . ?
O5 C42 O6A 107(2) . . ?
O5 C42 C39 122.1(16) . . ?
O6B C42 C39 114.6(15) . . ?
O6A C42 C39 105(2) . . ?

loop_
_geom_bond_atom_site_label_1
_geom_bond_atom_site_label_2
_geom_bond_distance
_geom_bond_site_symmetry_2
_geom_bond_publ_flag
Zn1 O4 1.952(5) 2_645 ?
Zn1 O2 1.980(5) 2 ?
Zn1 N2 2.079(6) . ?
Zn1 N3 2.162(6) . ?
Zn1 N1 2.187(6) . ?
N3 C22 1.329(10) . ?
N3 C18 1.340(10) . ?
N2 C17 1.337(10) . ?
N2 C13 1.340(9) . ?
O2 C1 1.279(9) . ?
O2 Zn1 1.980(5) 2_545 ?
O3 C29 1.218(10) . ?
O4 C29 1.286(10) . ?
O4 Zn1 1.952(5) 2_655 ?
N1 C9 1.336(10) . ?
N1 C12 1.366(9) . ?
O1 C1 1.224(10) . ?
C12 C11 1.383(11) . ?
C12 C13 1.478(10) . ?
C17 C16 1.379(11) . ?
C17 C18 1.486(11) . ?
C15 C14 1.400(11) . ?
C15 C16 1.409(11) . ?
C15 C30 1.468(11) . ?
C18 C19 1.399(12) . ?
C10 C8 1.368(11) . ?
C10 C11 1.376(11) . ?
C10 H10 0.9300 . ?
C23 C28 1.390(13) . ?
C23 C24 1.390(13) . ?
C23 C21 1.488(11) . ?
C16 H16 0.9300 . ?
C30 C35 1.382(11) . ?
C30 C31 1.407(12) . ?
C14 C13 1.391(10) . ?
C14 H14 0.9300 . ?
C6 C7 1.373(12) . ?
C6 C5 1.396(11) . ?
C6 H6 0.9300 . ?
C8 C9 1.406(11) . ?
C8 C5 1.486(11) . ?
C29 C26 1.506(11) . ?
C9 H9 0.9300 . ?
C35 C34 1.379(12) . ?
C35 H35 0.9300 . ?
C25 C26 1.369(12) . ?
C25 C24 1.381(12) . ?
C25 H25 0.9300 . ?
C3 C2 1.376(11) . ?
C3 C4 1.375(11) . ?
C3 H3 0.9300 . ?
C33 C32 1.381(12) . ?
C33 C34 1.402(12) . ?
C33 C36 1.479(12) . ?
C2 C7 1.391(11) . ?
C2 C1 1.516(11) . ?
C4 C5 1.421(11) . ?
C4 H4 0.9300 . ?
C22 C21 1.383(11) . ?
C22 H22 0.9300 . ?
C36 C41 1.372(15) . ?
C36 C37 1.387(14) . ?
C11 H11 0.9300 . ?
C26 C27 1.391(13) . ?
C20 C21 1.388(13) . ?
C20 C19 1.392(12) . ?
C20 H20 0.9300 . ?
C31 C32 1.395(12) . ?
C31 H31 0.9300 . ?
C28 C27 1.397(12) . ?
C28 H28 0.9300 . ?
C34 H34 0.9300 . ?
C27 H27 0.9300 . ?
C7 H7 0.9300 . ?
C19 H19 0.9300 . ?
C32 H32 0.9300 . ?
C38 C37 1.365(15) . ?
C38 C39 1.403(19) . ?
C38 H38 0.9300 . ?
C24 H24 0.9300 . ?
C40 C39 1.336(19) . ?
C40 C41 1.394(16) . ?
C40 H40 0.9300 . ?
C41 H41 0.9300 . ?
C37 H37 0.9300 . ?
C39 C42 1.46(2) . ?
N4 C48 1.39(2) . ?
N4 C46 1.47(2) . ?
N4 C47 1.57(3) . ?
O8 C48 1.42(2) . ?
N5 C43 1.443(18) . ?
N5 C45 1.47(4) . ?
N5 C44 1.515(19) . ?
O7 C45 1.345(18) . ?
O5 C42 1.242(19) . ?
O6A C42 1.43(4) . ?
C42 O6B 1.40(2) . ?
